data_1577445
loop_
_publ_author_name
'Koshelev, Ivan V.'
'Selikhov, Alexander N.'
'Cherkasov, Anton'
'Aysin, Rinat R.'
'Trifonov, Alexander A.'

_publ_section_title
;
 Highly regio- and E-stereoselective C=C bond transposition catalyzed by
 tris(benzhydryl) sodium calciate. Proof of synergy: one metal is good,
 but two are better
;
_journal_name_full 'Chemical Science'
_journal_paper_doi 10.1039/D6SC03562K
_journal_year 2026
_chemical_formula_moiety 'C159 H219 Na7 O3, C6 H6'
_chemical_formula_sum 'C165 H225 Na7 O3'
_chemical_formula_weight 2417.37
_space_group_crystal_system monoclinic
_space_group_IT_number 15
_space_group_name_Hall '-C 2yc'
_space_group_name_H-M_alt 'C 1 2/c 1'
_atom_sites_solution_hydrogens mixed
_atom_sites_solution_primary dual
_atom_sites_solution_secondary difmap
_audit_creation_method SHELXL-2019/3
_audit_update_record
;
2025-07-02 deposited with the CCDC.	2026-06-26 downloaded from the CCDC.
;
_cell_angle_alpha 90
_cell_angle_beta 102.583(7)
_cell_angle_gamma 90
_cell_formula_units_Z 4
_cell_length_a 16.2185(10)
_cell_length_b 34.799(2)
_cell_length_c 27.2802(19)
_cell_measurement_reflns_used 2895
_cell_measurement_temperature 200(2)
_cell_measurement_theta_max 20.11
_cell_measurement_theta_min 2.40
_cell_volume 15026.8(17)
_computing_cell_refinement 'CAP 43.105a'
_computing_data_collection 'CAP 43.105a'
_computing_data_reduction 'CAP 43.105a'
_computing_structure_refinement 'SHELXL 2019/2'
_computing_structure_solution 'SHELXT 2018/2'
_diffrn_ambient_temperature 200(2)
_diffrn_measured_fraction_theta_full 0.997
_diffrn_measured_fraction_theta_max 0.997
_diffrn_measurement_device_type 'Rigaku OD Xcalibur E'
_diffrn_measurement_method '\w scans'
_diffrn_radiation_type MoK\a
_diffrn_radiation_wavelength 0.71073
_diffrn_reflns_av_R_equivalents 0.0750
_diffrn_reflns_av_unetI/netI 0.1649
_diffrn_reflns_Laue_measured_fraction_full 0.997
_diffrn_reflns_Laue_measured_fraction_max 0.997
_diffrn_reflns_limit_h_max 19
_diffrn_reflns_limit_h_min -19
_diffrn_reflns_limit_k_max 30
_diffrn_reflns_limit_k_min -41
_diffrn_reflns_limit_l_max 32
_diffrn_reflns_limit_l_min -31
_diffrn_reflns_number 31196
_diffrn_reflns_point_group_measured_fraction_full 0.997
_diffrn_reflns_point_group_measured_fraction_max 0.997
_diffrn_reflns_theta_full 25.027
_diffrn_reflns_theta_max 25.027
_diffrn_reflns_theta_min 1.926
_diffrn_source 'fine-focus sealed tube'
_exptl_absorpt_coefficient_mu 0.078
_exptl_absorpt_correction_T_max 0.991
_exptl_absorpt_correction_T_min 0.978
_exptl_absorpt_correction_type gaussian
_exptl_absorpt_process_details 'CAP 43.105a'
_exptl_crystal_colour orange
_exptl_crystal_density_diffrn 1.069
_exptl_crystal_description prism
_exptl_crystal_F_000 5264
_exptl_crystal_size_max 0.400
_exptl_crystal_size_mid 0.230
_exptl_crystal_size_min 0.140
_refine_diff_density_max 0.202
_refine_diff_density_min -0.222
_refine_diff_density_rms 0.038
_refine_ls_extinction_method none
_refine_ls_goodness_of_fit_ref 1.024
_refine_ls_hydrogen_treatment mixed
_refine_ls_matrix_type full
_refine_ls_number_parameters 958
_refine_ls_number_reflns 13251
_refine_ls_number_restraints 1807
_refine_ls_restrained_S_all 0.995
_refine_ls_R_factor_all 0.2274
_refine_ls_R_factor_gt 0.0707
_refine_ls_shift/su_max 0.000
_refine_ls_shift/su_mean 0.000
_refine_ls_structure_factor_coef Fsqd
_refine_ls_weighting_details 'w=1/[\s^2^(Fo^2^)+(0.0410P)^2^] where P=(Fo^2^+2Fc^2^)/3'
_refine_ls_weighting_scheme calc
_refine_ls_wR_factor_gt 0.1121
_refine_ls_wR_factor_ref 0.1532
_reflns_Friedel_coverage 0.000
_reflns_number_gt 5022
_reflns_number_total 13251
_reflns_threshold_expression 'I > 2\s(I)'
_cod_data_source_file d6sc03562k2.cif
_cod_data_source_block nacph2oet2
_cod_original_cell_volume 15026.8(18)
_cod_original_sg_symbol_H-M 'C 2/c'
_cod_database_code 1577445
_shelx_shelxl_version_number 2019/3
_shelx_space_group_comment
;
The symmetry employed for this shelxl refinement is uniquely defined
by the following loop, which should always be used as a source of
symmetry information in preference to the above space-group names.
They are only intended as comments.
;
_shelx_estimated_absorpt_t_min 0.969
_shelx_estimated_absorpt_t_max 0.989

loop_
_space_group_symop_operation_xyz
'x, y, z'
'-x, y, -z+1/2'
'x+1/2, y+1/2, z'
'-x+1/2, y+1/2, -z+1/2'
'-x, -y, -z'
'x, -y, z-1/2'
'-x+1/2, -y+1/2, -z'
'x+1/2, -y+1/2, z-1/2'

loop_
_atom_site_label
_atom_site_type_symbol
_atom_site_fract_x
_atom_site_fract_y
_atom_site_fract_z
_atom_site_U_iso_or_equiv
_atom_site_adp_type
_atom_site_occupancy
_atom_site_site_symmetry_order
_atom_site_calc_flag
_atom_site_refinement_flags_posn
_atom_site_refinement_flags_adp
_atom_site_refinement_flags_occupancy
_atom_site_disorder_assembly
_atom_site_disorder_group
Na1 Na 0.54729(9) 0.28769(4) 0.66224(5) 0.0572(4) Uani 1 1 d . . . . .
Na2 Na 0.30788(9) 0.30404(4) 0.62077(6) 0.0698(5) Uani 1 1 d . . . . .
Na3 Na 0.48120(10) 0.42729(4) 0.59318(6) 0.0733(5) Uani 1 1 d . . . . .
Na4 Na 0.500000 0.50894(5) 0.750000 0.0833(8) Uani 1 2 d S T P C .
O1 O 0.49460(19) 0.44291(7) 0.51549(10) 0.0655(8) Uani 1 1 d D . . . .
O2 O 0.500000 0.57438(11) 0.750000 0.0946(14) Uani 1 2 d DS TU P . .
C1 C 0.500000 0.28859(16) 0.750000 0.0494(14) Uani 1 2 d DS TU P . .
H1A H 0.500000 0.2628(5) 0.750000 0.067(17) Uiso 1 2 d DS . P . .
C2 C 0.5825(2) 0.30492(10) 0.76435(13) 0.0448(9) Uani 1 1 d . U . . .
C3 C 0.6525(2) 0.27925(11) 0.77712(14) 0.0559(11) Uani 1 1 d . U . . .
H3A H 0.641006 0.252529 0.778024 0.067 Uiso 1 1 calc R U . . .
C4 C 0.7354(2) 0.29075(11) 0.78817(14) 0.0576(11) Uani 1 1 d . U . . .
H4A H 0.778686 0.271910 0.796069 0.069 Uiso 1 1 calc R U . . .
C5 C 0.7577(2) 0.32947(12) 0.78809(13) 0.0536(10) Uani 1 1 d D U . . .
C6 C 0.6905(2) 0.35496(11) 0.77755(13) 0.0528(10) Uani 1 1 d . U . . .
H6A H 0.702785 0.381669 0.778169 0.063 Uiso 1 1 calc R U . . .
C7 C 0.6066(2) 0.34383(10) 0.76620(13) 0.0487(10) Uani 1 1 d . U . . .
H7A H 0.564012 0.363023 0.759438 0.058 Uiso 1 1 calc R U . . .
C8 C 0.8504(3) 0.34180(19) 0.7996(2) 0.069(3) Uani 0.638(9) 1 d D U P A 1
C9 C 0.8917(5) 0.3251(2) 0.8505(3) 0.083(3) Uani 0.638(9) 1 d D U P A 1
H9A H 0.860610 0.333468 0.875639 0.124 Uiso 0.638(9) 1 calc R U P A 1
H9B H 0.950319 0.334047 0.860215 0.124 Uiso 0.638(9) 1 calc R U P A 1
H9C H 0.890930 0.296962 0.848531 0.124 Uiso 0.638(9) 1 calc R U P A 1
C10 C 0.8590(7) 0.38550(19) 0.8007(4) 0.093(3) Uani 0.638(9) 1 d D U P A 1
H10A H 0.837668 0.395799 0.766877 0.139 Uiso 0.638(9) 1 calc R U P A 1
H10B H 0.918638 0.392486 0.812238 0.139 Uiso 0.638(9) 1 calc R U P A 1
H10C H 0.826310 0.396257 0.823694 0.139 Uiso 0.638(9) 1 calc R U P A 1
C11 C 0.8890(5) 0.3241(3) 0.7584(3) 0.121(4) Uani 0.638(9) 1 d D U P A 1
H11A H 0.866805 0.337364 0.726528 0.182 Uiso 0.638(9) 1 calc R U P A 1
H11B H 0.874290 0.296816 0.754832 0.182 Uiso 0.638(9) 1 calc R U P A 1
H11C H 0.950553 0.326932 0.767423 0.182 Uiso 0.638(9) 1 calc R U P A 1
C8* C 0.8509(4) 0.3417(3) 0.7926(4) 0.065(4) Uani 0.362(9) 1 d D U P A 2
C9* C 0.9179(7) 0.3107(3) 0.8127(7) 0.095(6) Uani 0.362(9) 1 d D U P A 2
H9D H 0.918327 0.291520 0.786480 0.142 Uiso 0.362(9) 1 calc R U P A 2
H9E H 0.904166 0.298203 0.842101 0.142 Uiso 0.362(9) 1 calc R U P A 2
H9F H 0.973707 0.322771 0.822281 0.142 Uiso 0.362(9) 1 calc R U P A 2
C10* C 0.8704(12) 0.3761(5) 0.8290(5) 0.100(6) Uani 0.362(9) 1 d D U P A 2
H10D H 0.827444 0.396061 0.818756 0.149 Uiso 0.362(9) 1 calc R U P A 2
H10E H 0.926189 0.386552 0.828165 0.149 Uiso 0.362(9) 1 calc R U P A 2
H10F H 0.869895 0.367566 0.863157 0.149 Uiso 0.362(9) 1 calc R U P A 2
C11* C 0.8691(7) 0.3555(4) 0.7420(3) 0.061(4) Uani 0.362(9) 1 d D U P A 2
H11D H 0.927386 0.364775 0.747418 0.091 Uiso 0.362(9) 1 calc R U P A 2
H11E H 0.830159 0.376383 0.728544 0.091 Uiso 0.362(9) 1 calc R U P A 2
H11F H 0.861073 0.334076 0.718159 0.091 Uiso 0.362(9) 1 calc R U P A 2
C12 C 0.3647(3) 0.24069(11) 0.58593(16) 0.0516(10) Uani 1 1 d D U . . .
H12A H 0.3586(17) 0.2542(7) 0.5575(8) 0.032(9) Uiso 1 1 d D . . . .
C13 C 0.4500(2) 0.23081(9) 0.60674(15) 0.0460(9) Uani 1 1 d . U . . .
C14 C 0.5145(2) 0.24156(9) 0.58131(14) 0.0509(10) Uani 1 1 d . U . . .
H14A H 0.498259 0.254416 0.549961 0.061 Uiso 1 1 calc R U . . .
C15 C 0.5984(2) 0.23435(10) 0.59965(15) 0.0535(10) Uani 1 1 d . U . . .
H15A H 0.637901 0.242666 0.580778 0.064 Uiso 1 1 calc R U . . .
C16 C 0.6283(2) 0.21526(10) 0.64500(15) 0.0514(10) Uani 1 1 d . U . . .
C17 C 0.5668(2) 0.20465(9) 0.67077(15) 0.0543(10) Uani 1 1 d . U . . .
H17A H 0.584032 0.191789 0.702054 0.065 Uiso 1 1 calc R U . . .
C18 C 0.4815(2) 0.21194(9) 0.65298(14) 0.0490(10) Uani 1 1 d . U . . .
H18A H 0.442800 0.203977 0.672551 0.059 Uiso 1 1 calc R U . . .
C19 C 0.7226(2) 0.20583(11) 0.66327(15) 0.0589(11) Uani 1 1 d . U . . .
C20 C 0.7425(2) 0.18704(11) 0.71492(16) 0.0784(13) Uani 1 1 d . U . . .
H20A H 0.725830 0.204329 0.739421 0.118 Uiso 1 1 calc R U . . .
H20B H 0.803229 0.181850 0.724906 0.118 Uiso 1 1 calc R U . . .
H20C H 0.711170 0.162846 0.713671 0.118 Uiso 1 1 calc R U . . .
C21 C 0.7757(2) 0.24264(11) 0.66602(16) 0.0751(13) Uani 1 1 d . U . . .
H21A H 0.757498 0.261061 0.688681 0.113 Uiso 1 1 calc R U . . .
H21B H 0.768060 0.253934 0.632420 0.113 Uiso 1 1 calc R U . . .
H21C H 0.835501 0.236400 0.678702 0.113 Uiso 1 1 calc R U . . .
C22 C 0.7479(2) 0.17726(11) 0.62612(16) 0.0833(14) Uani 1 1 d . U . . .
H22A H 0.712941 0.154110 0.624155 0.125 Uiso 1 1 calc R U . . .
H22B H 0.807546 0.170297 0.637705 0.125 Uiso 1 1 calc R U . . .
H22C H 0.739394 0.189157 0.592839 0.125 Uiso 1 1 calc R U . . .
C23 C 0.2874(2) 0.22811(10) 0.59641(14) 0.0490(10) Uani 1 1 d . U . . .
C24 C 0.2756(2) 0.20056(10) 0.63233(14) 0.0546(10) Uani 1 1 d . U . . .
H24A H 0.323703 0.188318 0.652350 0.066 Uiso 1 1 calc R U . . .
C25 C 0.1964(3) 0.19090(10) 0.63922(15) 0.0597(11) Uani 1 1 d . U . . .
H25A H 0.192594 0.172132 0.663913 0.072 Uiso 1 1 calc R U . . .
C26 C 0.1215(2) 0.20712(11) 0.61197(15) 0.0556(11) Uani 1 1 d . U . . .
C27 C 0.1320(3) 0.23373(10) 0.57604(15) 0.0611(11) Uani 1 1 d . U . . .
H27A H 0.083397 0.245550 0.555952 0.073 Uiso 1 1 calc R U . . .
C28 C 0.2109(3) 0.24369(12) 0.56842(17) 0.0566(11) Uani 1 1 d . U . . .
H28A H 0.2115(19) 0.2620(8) 0.5440(13) 0.055(11) Uiso 1 1 d . . . . .
C29 C 0.0360(3) 0.19451(12) 0.62121(16) 0.0670(12) Uani 1 1 d . U . . .
C30 C -0.0361(2) 0.21851(12) 0.58892(17) 0.0861(14) Uani 1 1 d . U . . .
H30A H -0.035496 0.215274 0.553310 0.129 Uiso 1 1 calc R U . . .
H30B H -0.027915 0.245702 0.598057 0.129 Uiso 1 1 calc R U . . .
H30C H -0.090452 0.209779 0.594930 0.129 Uiso 1 1 calc R U . . .
C31 C 0.0341(2) 0.19993(12) 0.67675(16) 0.0879(14) Uani 1 1 d . U . . .
H31A H 0.078206 0.184131 0.697564 0.132 Uiso 1 1 calc R U . . .
H31B H -0.021275 0.192106 0.682242 0.132 Uiso 1 1 calc R U . . .
H31C H 0.043978 0.227034 0.685934 0.132 Uiso 1 1 calc R U . . .
C32 C 0.0212(3) 0.15223(11) 0.60657(17) 0.0888(14) Uani 1 1 d . U . . .
H32A H 0.062480 0.136258 0.629275 0.133 Uiso 1 1 calc R U . . .
H32B H 0.027576 0.148550 0.571978 0.133 Uiso 1 1 calc R U . . .
H32C H -0.036038 0.144786 0.609080 0.133 Uiso 1 1 calc R U . . .
C33 C 0.4827(3) 0.35339(10) 0.61233(16) 0.0484(10) Uani 1 1 d D U . . .
H33A H 0.4905(16) 0.3614(7) 0.6440(7) 0.032(9) Uiso 1 1 d D . . . .
C34 C 0.5595(2) 0.34685(9) 0.59640(14) 0.0439(9) Uani 1 1 d . U . . .
C35 C 0.6379(3) 0.34759(10) 0.63078(16) 0.0474(10) Uani 1 1 d . U . . .
H35A H 0.6375(18) 0.3540(8) 0.6662(12) 0.056(10) Uiso 1 1 d . . . . .
C36 C 0.7140(2) 0.34286(9) 0.61680(14) 0.0511(10) Uani 1 1 d . U . . .
H36A H 0.764628 0.343595 0.641999 0.061 Uiso 1 1 calc R U . . .
C37 C 0.7192(2) 0.33706(10) 0.56704(15) 0.0494(10) Uani 1 1 d . U . . .
C38 C 0.6433(2) 0.33600(10) 0.53298(15) 0.0536(10) Uani 1 1 d . U . . .
H38A H 0.643603 0.332093 0.498560 0.064 Uiso 1 1 calc R U . . .
C39 C 0.5668(2) 0.34032(9) 0.54621(14) 0.0507(10) Uani 1 1 d . U . . .
H39A H 0.516639 0.338867 0.520667 0.061 Uiso 1 1 calc R U . . .
C40 C 0.8031(2) 0.33303(11) 0.55044(16) 0.0614(11) Uani 1 1 d . U . . .
C41 C 0.8042(3) 0.29400(11) 0.52441(16) 0.0833(14) Uani 1 1 d . U . . .
H41A H 0.802151 0.273336 0.548515 0.125 Uiso 1 1 calc R U . . .
H41B H 0.856102 0.291676 0.511754 0.125 Uiso 1 1 calc R U . . .
H41C H 0.755085 0.292066 0.496325 0.125 Uiso 1 1 calc R U . . .
C42 C 0.8107(2) 0.36469(11) 0.51334(17) 0.0909(15) Uani 1 1 d . U . . .
H42A H 0.808870 0.389771 0.529414 0.136 Uiso 1 1 calc R U . . .
H42B H 0.763679 0.362749 0.483993 0.136 Uiso 1 1 calc R U . . .
H42C H 0.864296 0.361979 0.502677 0.136 Uiso 1 1 calc R U . . .
C43 C 0.8791(2) 0.33448(13) 0.59407(17) 0.0937(15) Uani 1 1 d . U . . .
H43A H 0.881168 0.359547 0.610673 0.141 Uiso 1 1 calc R U . . .
H43B H 0.930760 0.330701 0.581609 0.141 Uiso 1 1 calc R U . . .
H43C H 0.874318 0.314135 0.618142 0.141 Uiso 1 1 calc R U . . .
C44 C 0.3974(2) 0.35713(9) 0.58379(14) 0.0433(9) Uani 1 1 d . U . . .
C45 C 0.3625(2) 0.33872(9) 0.53757(15) 0.0476(10) Uani 1 1 d . U . . .
H45A H 0.398065 0.322684 0.523012 0.057 Uiso 1 1 calc R U . . .
C46 C 0.2795(2) 0.34295(9) 0.51278(14) 0.0502(10) Uani 1 1 d . U . . .
H46A H 0.260344 0.329489 0.482125 0.060 Uiso 1 1 calc R U . . .
C47 C 0.2223(2) 0.36616(10) 0.53068(15) 0.0497(10) Uani 1 1 d . U . . .
C48 C 0.2552(2) 0.38427(10) 0.57646(15) 0.0534(10) Uani 1 1 d . U . . .
H48A H 0.219212 0.400359 0.590627 0.064 Uiso 1 1 calc R U . . .
C49 C 0.3380(3) 0.37972(11) 0.60191(16) 0.0474(10) Uani 1 1 d . U . . .
H49A H 0.3534(17) 0.3934(7) 0.6315(11) 0.038(10) Uiso 1 1 d . . . . .
C50 C 0.1306(2) 0.37113(11) 0.50155(16) 0.0588(11) Uani 1 1 d . U . . .
C51 C 0.0824(2) 0.33364(11) 0.50217(17) 0.0844(14) Uani 1 1 d . U . . .
H51A H 0.108808 0.313444 0.485765 0.127 Uiso 1 1 calc R U . . .
H51B H 0.023684 0.337133 0.484153 0.127 Uiso 1 1 calc R U . . .
H51C H 0.083828 0.326211 0.536991 0.127 Uiso 1 1 calc R U . . .
C52 C 0.0842(2) 0.40189(11) 0.52436(17) 0.0890(15) Uani 1 1 d . U . . .
H52A H 0.110522 0.426928 0.521728 0.134 Uiso 1 1 calc R U . . .
H52B H 0.087043 0.395911 0.559801 0.134 Uiso 1 1 calc R U . . .
H52C H 0.024926 0.402693 0.506287 0.134 Uiso 1 1 calc R U . . .
C53 C 0.1284(3) 0.38111(15) 0.44737(17) 0.1131(18) Uani 1 1 d . U . . .
H53A H 0.155974 0.406005 0.445758 0.170 Uiso 1 1 calc R U . . .
H53B H 0.069610 0.382547 0.428681 0.170 Uiso 1 1 calc R U . . .
H53C H 0.158268 0.361267 0.432536 0.170 Uiso 1 1 calc R U . . .
C54 C 0.4708(3) 0.46240(11) 0.67582(15) 0.0529(10) Uani 1 1 d D U . . .
H54A H 0.4655(16) 0.4410(5) 0.6931(9) 0.029(9) Uiso 1 1 d D . . . .
C55 C 0.5557(2) 0.47097(11) 0.67371(14) 0.0517(10) Uani 1 1 d . U . . .
C56 C 0.6198(3) 0.44341(11) 0.69039(14) 0.0631(11) Uani 1 1 d . U . . .
H56A H 0.604213 0.419497 0.702500 0.076 Uiso 1 1 calc R U . . .
C57 C 0.7032(3) 0.44930(12) 0.69005(15) 0.0714(12) Uani 1 1 d . U . . .
H57A H 0.742790 0.429495 0.702033 0.086 Uiso 1 1 calc R U . . .
C58 C 0.7318(2) 0.48314(13) 0.67284(16) 0.0686(12) Uani 1 1 d D U . . .
C59 C 0.6703(3) 0.51063(12) 0.65675(15) 0.0705(12) Uani 1 1 d . U . . .
H59A H 0.686993 0.534392 0.644772 0.085 Uiso 1 1 calc R U . . .
C60 C 0.5861(2) 0.50545(11) 0.65713(14) 0.0605(11) Uani 1 1 d . U . . .
H60A H 0.547435 0.525762 0.645878 0.073 Uiso 1 1 calc R U . . .
C61 C 0.8260(3) 0.4879(3) 0.6719(4) 0.096(3) Uani 0.66(3) 1 d D U P B 1
C62 C 0.8736(8) 0.4907(8) 0.7273(4) 0.132(5) Uani 0.66(3) 1 d D U P B 1
H62A H 0.934248 0.493433 0.728940 0.198 Uiso 0.66(3) 1 calc R U P B 1
H62B H 0.863512 0.467306 0.745194 0.198 Uiso 0.66(3) 1 calc R U P B 1
H62C H 0.853178 0.513048 0.742986 0.198 Uiso 0.66(3) 1 calc R U P B 1
C63 C 0.8584(9) 0.4525(3) 0.6482(8) 0.129(5) Uani 0.66(3) 1 d D U P B 1
H63A H 0.825375 0.449125 0.613807 0.193 Uiso 0.66(3) 1 calc R U P B 1
H63B H 0.852419 0.429604 0.668055 0.193 Uiso 0.66(3) 1 calc R U P B 1
H63C H 0.918054 0.456137 0.647479 0.193 Uiso 0.66(3) 1 calc R U P B 1
C64 C 0.8440(11) 0.5243(4) 0.6442(7) 0.139(5) Uani 0.66(3) 1 d D U P B 1
H64A H 0.904895 0.526440 0.646069 0.208 Uiso 0.66(3) 1 calc R U P B 1
H64B H 0.824543 0.546919 0.659851 0.208 Uiso 0.66(3) 1 calc R U P B 1
H64C H 0.814114 0.522817 0.608907 0.208 Uiso 0.66(3) 1 calc R U P B 1
C61* C 0.8268(5) 0.4908(5) 0.6771(7) 0.099(6) Uani 0.34(3) 1 d D U P B 2
C62* C 0.8634(18) 0.5145(10) 0.7245(8) 0.120(8) Uani 0.34(3) 1 d D U P B 2
H62D H 0.921615 0.521913 0.724361 0.180 Uiso 0.34(3) 1 calc R U P B 2
H62E H 0.862826 0.498972 0.754448 0.180 Uiso 0.34(3) 1 calc R U P B 2
H62F H 0.829062 0.537582 0.724939 0.180 Uiso 0.34(3) 1 calc R U P B 2
C63* C 0.881(2) 0.4544(6) 0.6782(17) 0.145(9) Uani 0.34(3) 1 d D U P B 2
H63D H 0.939325 0.461702 0.677925 0.218 Uiso 0.34(3) 1 calc R U P B 2
H63E H 0.858175 0.438554 0.648644 0.218 Uiso 0.34(3) 1 calc R U P B 2
H63F H 0.880333 0.439649 0.708734 0.218 Uiso 0.34(3) 1 calc R U P B 2
C64* C 0.8329(16) 0.5141(10) 0.6302(9) 0.116(8) Uani 0.34(3) 1 d D U P B 2
H64D H 0.892095 0.515659 0.627497 0.174 Uiso 0.34(3) 1 calc R U P B 2
H64E H 0.811032 0.540111 0.632999 0.174 Uiso 0.34(3) 1 calc R U P B 2
H64F H 0.799530 0.501544 0.600262 0.174 Uiso 0.34(3) 1 calc R U P B 2
C65 C 0.3923(2) 0.48021(10) 0.65332(14) 0.0498(10) Uani 1 1 d . U . . .
C66 C 0.3807(2) 0.50850(11) 0.61577(15) 0.0600(11) Uani 1 1 d . U . . .
H66A H 0.428635 0.517718 0.604625 0.072 Uiso 1 1 calc R U . . .
C67 C 0.3025(3) 0.52335(11) 0.59453(15) 0.0662(12) Uani 1 1 d . U . . .
H67A H 0.298725 0.542415 0.569215 0.079 Uiso 1 1 calc R U . . .
C68 C 0.2292(3) 0.51193(11) 0.60818(16) 0.0588(11) Uani 1 1 d . U . . .
C69 C 0.2389(3) 0.48445(10) 0.64553(16) 0.0613(11) Uani 1 1 d . U . . .
H69A H 0.190522 0.475632 0.656494 0.074 Uiso 1 1 calc R U . . .
C70 C 0.3166(2) 0.46952(10) 0.66725(14) 0.0569(11) Uani 1 1 d . U . . .
H70A H 0.319648 0.450959 0.693115 0.068 Uiso 1 1 calc R U . . .
C71 C 0.1431(3) 0.52933(11) 0.58275(18) 0.0709(12) Uani 1 1 d . U . . .
C72 C 0.1278(3) 0.52509(12) 0.52596(17) 0.0923(15) Uani 1 1 d . U . . .
H72A H 0.072940 0.536381 0.510420 0.139 Uiso 1 1 calc R U . . .
H72B H 0.127874 0.497775 0.517219 0.139 Uiso 1 1 calc R U . . .
H72C H 0.172570 0.538371 0.513680 0.139 Uiso 1 1 calc R U . . .
C73 C 0.1455(3) 0.57226(11) 0.59529(19) 0.1017(16) Uani 1 1 d . U . . .
H73A H 0.092157 0.584239 0.578365 0.153 Uiso 1 1 calc R U . . .
H73B H 0.192427 0.584414 0.583843 0.153 Uiso 1 1 calc R U . . .
H73C H 0.153299 0.575591 0.631683 0.153 Uiso 1 1 calc R U . . .
C74 C 0.0701(3) 0.51022(14) 0.59972(19) 0.1114(18) Uani 1 1 d . U . . .
H74A H 0.016652 0.520543 0.580382 0.167 Uiso 1 1 calc R U . . .
H74B H 0.074507 0.515322 0.635520 0.167 Uiso 1 1 calc R U . . .
H74C H 0.072063 0.482434 0.594225 0.167 Uiso 1 1 calc R U . . .
C75 C 0.5748(3) 0.44333(12) 0.50182(16) 0.0776(13) Uani 1 1 d D U . . .
H75A H 0.580333 0.467015 0.482702 0.093 Uiso 1 1 calc R U . . .
H75B H 0.579339 0.420956 0.480147 0.093 Uiso 1 1 calc R U . . .
C76 C 0.4269(3) 0.44637(12) 0.47238(17) 0.0884(14) Uani 1 1 d D U . . .
H76A H 0.428996 0.424793 0.449022 0.106 Uiso 1 1 calc R U . . .
H76B H 0.432678 0.470691 0.454591 0.106 Uiso 1 1 calc R U . . .
C77 C 0.6432(3) 0.44182(11) 0.54790(16) 0.0824(14) Uani 1 1 d D U . . .
H77A H 0.697932 0.445500 0.538883 0.124 Uiso 1 1 calc R U . . .
H77B H 0.642332 0.416761 0.564187 0.124 Uiso 1 1 calc R U . . .
H77C H 0.634443 0.462190 0.571046 0.124 Uiso 1 1 calc R U . . .
C78 C 0.3453(3) 0.44592(12) 0.48834(17) 0.0941(15) Uani 1 1 d D U . . .
H78A H 0.298884 0.448461 0.458789 0.141 Uiso 1 1 calc R U . . .
H78B H 0.343534 0.467372 0.511350 0.141 Uiso 1 1 calc R U . . .
H78C H 0.339549 0.421615 0.505431 0.141 Uiso 1 1 calc R U . . .
C79 C 0.4327(9) 0.5959(4) 0.7189(10) 0.114(6) Uani 0.45(3) 1 d D U P C 1
H79A H 0.435775 0.594494 0.683143 0.137 Uiso 0.45(3) 1 calc R U P C 1
H79B H 0.434358 0.623187 0.729372 0.137 Uiso 0.45(3) 1 calc R U P C 1
C80 C 0.356(2) 0.5766(14) 0.7276(11) 0.127(11) Uani 0.45(3) 1 d D U P C 1
H80A H 0.305585 0.591282 0.711123 0.191 Uiso 0.45(3) 1 calc R U P C 1
H80B H 0.357879 0.575207 0.763724 0.191 Uiso 0.45(3) 1 calc R U P C 1
H80C H 0.352219 0.550577 0.713561 0.191 Uiso 0.45(3) 1 calc R U P C 1
C79* C 0.4219(5) 0.5941(4) 0.7497(10) 0.113(5) Uani 0.55(3) 1 d D U P C 2
H79C H 0.422778 0.619446 0.733340 0.135 Uiso 0.55(3) 1 calc R U P C 2
H79D H 0.416779 0.598588 0.784734 0.135 Uiso 0.55(3) 1 calc R U P C 2
C80* C 0.3473(16) 0.5721(11) 0.7228(8) 0.118(8) Uani 0.55(3) 1 d D U P C 2
H80D H 0.296446 0.587974 0.719648 0.177 Uiso 0.55(3) 1 calc R U P C 2
H80E H 0.341109 0.548757 0.741779 0.177 Uiso 0.55(3) 1 calc R U P C 2
H80F H 0.354969 0.565092 0.689329 0.177 Uiso 0.55(3) 1 calc R U P C 2
C1S C 0.5733(8) 0.1048(3) 0.7175(5) 0.148(5) Uani 0.5 1 d G U P D -1
H1SA H 0.604809 0.101216 0.692284 0.177 Uiso 0.5 1 calc R U P D -1
C2S C 0.4856(8) 0.1064(3) 0.7043(4) 0.133(5) Uani 0.5 1 d G U P D -1
H2SA H 0.457190 0.103917 0.670151 0.160 Uiso 0.5 1 calc R U P D -1
C3S C 0.4395(4) 0.1116(3) 0.7412(5) 0.130(5) Uani 0.5 1 d G U P D -1
H3SA H 0.379567 0.112654 0.732242 0.156 Uiso 0.5 1 calc R U P D -1
C4S C 0.4811(7) 0.1151(3) 0.7913(4) 0.142(5) Uani 0.5 1 d G U P D -1
H4SA H 0.449562 0.118690 0.816465 0.170 Uiso 0.5 1 calc R U P D -1
C5S C 0.5688(7) 0.1135(3) 0.8044(4) 0.118(4) Uani 0.5 1 d G U P D -1
H5SA H 0.597181 0.115989 0.838600 0.142 Uiso 0.5 1 calc R U P D -1
C6S C 0.6149(4) 0.1083(3) 0.7675(6) 0.180(6) Uani 0.5 1 d G U P D -1
H6SA H 0.674806 0.107252 0.776510 0.216 Uiso 0.5 1 calc R U P D -1

loop_
_atom_site_aniso_label
_atom_site_aniso_U_11
_atom_site_aniso_U_22
_atom_site_aniso_U_33
_atom_site_aniso_U_23
_atom_site_aniso_U_13
_atom_site_aniso_U_12
Na1 0.0739(11) 0.0578(9) 0.0401(10) 0.0004(7) 0.0132(9) -0.0001(8)
Na2 0.0902(12) 0.0601(9) 0.0667(12) 0.0051(8) 0.0338(10) -0.0004(8)
Na3 0.1079(13) 0.0695(10) 0.0436(11) 0.0007(8) 0.0189(10) -0.0187(9)
Na4 0.140(2) 0.0519(13) 0.0574(17) 0.000 0.0190(16) 0.000
O1 0.083(2) 0.0675(17) 0.0457(19) 0.0106(15) 0.0135(17) 0.0013(16)
O2 0.109(3) 0.066(3) 0.102(4) 0.000 0.007(3) 0.000
C1 0.057(3) 0.052(3) 0.042(3) 0.000 0.015(3) 0.000
C2 0.051(2) 0.053(2) 0.033(2) -0.0020(19) 0.014(2) 0.001(2)
C3 0.061(3) 0.058(2) 0.050(3) -0.006(2) 0.015(2) 0.004(2)
C4 0.055(3) 0.070(3) 0.048(3) 0.001(2) 0.011(2) 0.014(2)
C5 0.049(2) 0.078(3) 0.033(2) 0.005(2) 0.007(2) 0.003(2)
C6 0.053(2) 0.062(2) 0.041(3) 0.001(2) 0.003(2) -0.002(2)
C7 0.050(2) 0.058(2) 0.037(2) 0.0025(19) 0.009(2) 0.004(2)
C8 0.055(4) 0.100(6) 0.051(5) -0.003(5) 0.008(4) -0.001(4)
C9 0.059(5) 0.105(6) 0.067(6) 0.000(5) -0.023(4) -0.002(4)
C10 0.059(6) 0.123(5) 0.092(8) 0.042(5) 0.008(6) -0.032(4)
C11 0.063(6) 0.213(10) 0.097(8) -0.032(8) 0.038(6) -0.021(7)
C8* 0.054(6) 0.081(8) 0.053(8) -0.002(6) -0.001(7) 0.002(6)
C9* 0.052(7) 0.120(9) 0.106(13) 0.039(9) 0.003(9) 0.010(7)
C10* 0.078(11) 0.131(11) 0.099(12) -0.044(9) 0.039(11) -0.037(9)
C11* 0.050(8) 0.070(8) 0.060(7) 0.007(6) 0.007(6) -0.002(6)
C12 0.057(3) 0.058(2) 0.037(3) 0.008(2) 0.004(2) 0.002(2)
C13 0.051(2) 0.048(2) 0.038(2) -0.0027(19) 0.006(2) 0.0004(19)
C14 0.055(2) 0.059(2) 0.039(3) 0.0009(19) 0.011(2) -0.002(2)
C15 0.058(3) 0.060(2) 0.045(3) -0.006(2) 0.017(2) -0.004(2)
C16 0.051(2) 0.055(2) 0.047(3) -0.004(2) 0.010(2) 0.003(2)
C17 0.056(2) 0.056(2) 0.049(3) 0.005(2) 0.008(2) 0.001(2)
C18 0.047(2) 0.057(2) 0.042(3) 0.001(2) 0.009(2) 0.000(2)
C19 0.057(3) 0.068(3) 0.053(3) -0.001(2) 0.015(2) 0.007(2)
C20 0.063(3) 0.096(3) 0.071(3) 0.014(3) 0.004(3) 0.018(2)
C21 0.061(3) 0.080(3) 0.081(4) -0.009(3) 0.009(3) -0.003(2)
C22 0.074(3) 0.089(3) 0.087(4) -0.025(3) 0.020(3) 0.016(2)
C23 0.053(2) 0.052(2) 0.039(3) 0.0006(19) 0.004(2) 0.004(2)
C24 0.051(2) 0.061(2) 0.048(3) 0.000(2) 0.000(2) -0.003(2)
C25 0.059(3) 0.061(2) 0.055(3) 0.005(2) 0.003(2) -0.008(2)
C26 0.050(2) 0.063(2) 0.050(3) -0.004(2) 0.003(2) -0.005(2)
C27 0.060(3) 0.066(3) 0.051(3) -0.006(2) -0.003(2) 0.002(2)
C28 0.062(3) 0.056(3) 0.049(3) 0.004(2) 0.007(2) 0.002(2)
C29 0.055(3) 0.083(3) 0.059(3) 0.000(2) 0.003(2) -0.006(2)
C30 0.056(3) 0.110(3) 0.088(4) 0.004(3) 0.005(3) -0.006(3)
C31 0.072(3) 0.131(4) 0.063(3) -0.005(3) 0.021(3) -0.019(3)
C32 0.089(3) 0.088(3) 0.086(4) -0.004(3) 0.012(3) -0.025(3)
C33 0.055(2) 0.057(2) 0.032(3) -0.003(2) 0.007(2) 0.001(2)
C34 0.048(2) 0.047(2) 0.034(2) -0.0008(19) 0.005(2) -0.0018(19)
C35 0.050(2) 0.057(2) 0.033(3) -0.001(2) 0.006(2) 0.002(2)
C36 0.044(2) 0.062(2) 0.041(3) 0.001(2) -0.003(2) 0.000(2)
C37 0.048(2) 0.062(2) 0.037(3) -0.004(2) 0.007(2) -0.001(2)
C38 0.049(2) 0.073(3) 0.037(3) -0.003(2) 0.005(2) -0.002(2)
C39 0.050(2) 0.065(2) 0.034(2) 0.002(2) 0.001(2) -0.004(2)
C40 0.052(3) 0.075(3) 0.057(3) -0.005(2) 0.010(2) -0.001(2)
C41 0.086(3) 0.092(3) 0.077(4) -0.013(3) 0.030(3) 0.015(3)
C42 0.081(3) 0.096(3) 0.108(4) 0.019(3) 0.047(3) -0.001(3)
C43 0.054(3) 0.145(4) 0.079(4) -0.020(3) 0.008(3) 0.002(3)
C44 0.048(2) 0.045(2) 0.036(2) 0.0041(18) 0.009(2) -0.0024(18)
C45 0.050(2) 0.047(2) 0.047(3) -0.0006(19) 0.011(2) 0.0041(19)
C46 0.052(2) 0.048(2) 0.045(3) -0.0104(19) -0.001(2) -0.001(2)
C47 0.050(2) 0.048(2) 0.048(3) -0.0016(19) 0.004(2) -0.0036(19)
C48 0.051(2) 0.059(2) 0.052(3) -0.002(2) 0.014(2) 0.003(2)
C49 0.050(3) 0.055(2) 0.037(3) -0.008(2) 0.007(2) -0.005(2)
C50 0.049(2) 0.064(2) 0.056(3) -0.003(2) -0.005(2) 0.009(2)
C51 0.055(3) 0.088(3) 0.099(4) -0.019(3) -0.007(3) 0.000(2)
C52 0.066(3) 0.086(3) 0.099(4) -0.025(3) -0.018(3) 0.025(2)
C53 0.086(4) 0.179(5) 0.065(4) 0.036(3) -0.005(3) 0.029(3)
C54 0.063(3) 0.050(2) 0.047(3) 0.011(2) 0.015(2) 0.002(2)
C55 0.056(2) 0.060(2) 0.037(3) -0.001(2) 0.005(2) 0.001(2)
C56 0.060(3) 0.070(3) 0.054(3) 0.008(2) 0.003(2) -0.002(2)
C57 0.056(3) 0.088(3) 0.065(3) 0.015(2) 0.001(3) 0.006(2)
C58 0.053(3) 0.086(3) 0.061(3) 0.002(3) 0.002(2) -0.006(2)
C59 0.070(3) 0.072(3) 0.069(3) 0.004(2) 0.014(3) -0.008(2)
C60 0.057(3) 0.067(2) 0.056(3) 0.000(2) 0.008(2) -0.001(2)
C61 0.064(5) 0.127(6) 0.091(6) 0.023(5) 0.004(5) -0.008(5)
C62 0.073(6) 0.185(14) 0.115(7) 0.010(8) -0.029(5) -0.031(9)
C63 0.059(7) 0.174(8) 0.157(12) -0.002(8) 0.031(7) 0.017(6)
C64 0.102(10) 0.158(8) 0.148(11) 0.042(8) 0.009(8) -0.035(7)
C61* 0.072(7) 0.119(10) 0.106(10) 0.017(7) 0.018(8) -0.008(6)
C62* 0.098(13) 0.125(15) 0.125(12) 0.018(10) 0.000(10) -0.043(12)
C63* 0.108(14) 0.156(13) 0.17(2) 0.026(11) 0.030(15) 0.033(11)
C64* 0.029(11) 0.178(16) 0.143(12) 0.055(11) 0.023(10) -0.020(10)
C65 0.058(2) 0.052(2) 0.039(3) 0.0020(19) 0.009(2) 0.006(2)
C66 0.051(3) 0.079(3) 0.051(3) 0.018(2) 0.014(2) -0.001(2)
C67 0.065(3) 0.074(3) 0.058(3) 0.020(2) 0.012(2) 0.006(2)
C68 0.060(3) 0.060(2) 0.057(3) 0.006(2) 0.016(2) 0.006(2)
C69 0.061(3) 0.060(2) 0.066(3) 0.003(2) 0.021(2) 0.003(2)
C70 0.066(3) 0.055(2) 0.052(3) 0.011(2) 0.019(2) -0.002(2)
C71 0.063(3) 0.069(3) 0.079(3) 0.006(3) 0.011(3) 0.011(2)
C72 0.085(3) 0.101(3) 0.077(4) 0.008(3) -0.011(3) 0.010(3)
C73 0.084(3) 0.088(3) 0.124(5) -0.008(3) 0.003(3) 0.025(3)
C74 0.058(3) 0.137(4) 0.138(5) 0.030(4) 0.020(3) 0.008(3)
C75 0.102(3) 0.073(3) 0.063(3) 0.008(3) 0.030(3) -0.002(3)
C76 0.115(4) 0.082(3) 0.064(3) 0.011(3) 0.010(3) 0.013(3)
C77 0.090(3) 0.078(3) 0.081(4) 0.010(3) 0.024(3) 0.004(3)
C78 0.100(4) 0.091(3) 0.082(4) 0.027(3) -0.001(3) -0.008(3)
C79 0.127(8) 0.095(7) 0.116(10) 0.012(7) 0.016(7) 0.024(6)
C80 0.109(10) 0.124(19) 0.142(19) 0.006(15) 0.012(13) 0.030(12)
C79* 0.113(7) 0.091(6) 0.127(10) -0.010(7) 0.010(6) 0.019(5)
C80* 0.118(9) 0.104(12) 0.118(14) -0.024(10) -0.007(9) 0.015(9)
C1S 0.160(8) 0.153(9) 0.142(8) 0.026(7) 0.060(7) -0.008(7)
C2S 0.157(8) 0.106(8) 0.130(7) 0.027(7) 0.017(7) -0.030(7)
C3S 0.112(8) 0.114(8) 0.159(8) -0.006(7) 0.019(6) -0.022(6)
C4S 0.149(7) 0.119(9) 0.156(7) -0.020(7) 0.030(7) 0.022(7)
C5S 0.149(7) 0.093(7) 0.108(7) 0.011(6) 0.017(6) -0.026(7)
C6S 0.171(8) 0.187(10) 0.186(8) 0.018(8) 0.050(7) -0.023(8)

loop_
_atom_type_symbol
_atom_type_description
_atom_type_scat_dispersion_real
_atom_type_scat_dispersion_imag
_atom_type_scat_source
C C 0.0033 0.0016 'International Tables Vol C Tables 4.2.6.8 and 6.1.1.4'
H H 0.0000 0.0000 'International Tables Vol C Tables 4.2.6.8 and 6.1.1.4'
O O 0.0106 0.0060 'International Tables Vol C Tables 4.2.6.8 and 6.1.1.4'
Na Na 0.0362 0.0249 'International Tables Vol C Tables 4.2.6.8 and 6.1.1.4'

loop_
_geom_angle_atom_site_label_1
_geom_angle_atom_site_label_2
_geom_angle_atom_site_label_3
_geom_angle
_geom_angle_site_symmetry_1
_geom_angle_site_symmetry_3
_geom_angle_publ_flag
C1 Na1 C14 134.42(13) . . ?
C1 Na1 C33 106.35(13) . . ?
C14 Na1 C33 95.97(13) . . ?
C1 Na1 C13 104.96(12) . . ?
C14 Na1 C13 30.24(9) . . ?
C33 Na1 C13 102.33(13) . . ?
C1 Na1 C34 130.44(14) . . ?
C14 Na1 C34 86.59(11) . . ?
C33 Na1 C34 29.93(9) . . ?
C13 Na1 C34 106.86(12) . . ?
C1 Na1 C15 138.11(15) . . ?
C14 Na1 C15 28.99(9) . . ?
C33 Na1 C15 112.65(13) . . ?
C13 Na1 C15 52.75(11) . . ?
C34 Na1 C15 91.44(11) . . ?
C1 Na1 C2 30.27(8) . . ?
C14 Na1 C2 155.68(12) . . ?
C33 Na1 C2 106.83(12) . . ?
C13 Na1 C2 132.04(12) . . ?
C34 Na1 C2 117.45(11) . . ?
C15 Na1 C2 137.53(13) . . ?
C1 Na1 C35 122.72(14) . . ?
C14 Na1 C35 102.53(12) . . ?
C33 Na1 C35 52.84(12) . . ?
C13 Na1 C35 129.91(13) . . ?
C34 Na1 C35 29.30(10) . . ?
C15 Na1 C35 93.59(12) . . ?
C2 Na1 C35 98.03(12) . . ?
C1 Na1 C18 85.11(14) . . ?
C14 Na1 C18 50.80(11) . . ?
C33 Na1 C18 129.35(13) . . ?
C13 Na1 C18 29.24(9) . . ?
C34 Na1 C18 135.47(12) . . ?
C15 Na1 C18 58.60(10) . . ?
C2 Na1 C18 106.30(11) . . ?
C35 Na1 C18 151.69(12) . . ?
C1 Na1 C17 89.28(14) . . ?
C14 Na1 C17 58.09(11) . . ?
C33 Na1 C17 152.67(13) . . ?
C13 Na1 C17 51.15(11) . . ?
C34 Na1 C17 140.23(11) . . ?
C15 Na1 C17 48.84(11) . . ?
C2 Na1 C17 97.97(11) . . ?
C35 Na1 C17 135.29(12) . . ?
C18 Na1 C17 27.87(8) . . ?
C1 Na1 C16 112.40(14) . . ?
C14 Na1 C16 50.89(11) . . ?
C33 Na1 C16 140.58(12) . . ?
C13 Na1 C16 61.22(11) . . ?
C34 Na1 C16 115.99(11) . . ?
C15 Na1 C16 28.17(9) . . ?
C2 Na1 C16 110.16(12) . . ?
C35 Na1 C16 108.00(12) . . ?
C18 Na1 C16 50.06(10) . . ?
C17 Na1 C16 27.53(9) . . ?
C1 Na1 Na2 78.05(4) . . ?
C14 Na1 Na2 80.79(9) . . ?
C33 Na1 Na2 58.63(9) . . ?
C13 Na1 Na2 61.69(8) . . ?
C34 Na1 Na2 84.80(9) . . ?
C15 Na1 Na2 109.69(10) . . ?
C2 Na1 Na2 103.69(9) . . ?
C35 Na1 Na2 111.39(9) . . ?
C18 Na1 Na2 77.00(8) . . ?
C17 Na1 Na2 104.82(9) . . ?
C16 Na1 Na2 122.70(9) . . ?
C12 Na2 C44 100.36(12) . . ?
C12 Na2 C23 30.49(10) . . ?
C44 Na2 C23 128.59(12) . . ?
C12 Na2 C49 129.91(13) . . ?
C44 Na2 C49 30.15(10) . . ?
C23 Na2 C49 154.20(13) . . ?
C12 Na2 C4 111.11(13) . 2_656 ?
C44 Na2 C4 135.94(13) . 2_656 ?
C23 Na2 C4 90.88(12) . 2_656 ?
C49 Na2 C4 114.78(13) . 2_656 ?
C12 Na2 C28 52.87(13) . . ?
C44 Na2 C28 127.69(14) . . ?
C23 Na2 C28 29.51(10) . . ?
C49 Na2 C28 136.20(15) . . ?
C4 Na2 C28 96.18(13) 2_656 . ?
C12 Na2 C3 94.41(13) . 2_656 ?
C44 Na2 C3 123.45(13) . 2_656 ?
C23 Na2 C3 86.24(12) . 2_656 ?
C49 Na2 C3 117.47(13) . 2_656 ?
C4 Na2 C3 28.22(9) 2_656 2_656 ?
C28 Na2 C3 104.57(13) . 2_656 ?
C12 Na2 C45 82.82(12) . . ?
C44 Na2 C45 29.30(9) . . ?
C23 Na2 C45 104.87(11) . . ?
C49 Na2 C45 49.60(11) . . ?
C4 Na2 C45 164.15(12) 2_656 . ?
C28 Na2 C45 98.43(13) . . ?
C3 Na2 C45 148.79(13) 2_656 . ?
C12 Na2 C5 138.39(13) . 2_656 ?
C44 Na2 C5 114.96(12) . 2_656 ?
C23 Na2 C5 115.80(12) . 2_656 ?
C49 Na2 C5 88.99(12) . 2_656 ?
C4 Na2 C5 27.28(9) 2_656 2_656 ?
C28 Na2 C5 112.03(12) . 2_656 ?
C3 Na2 C5 48.24(10) 2_656 2_656 ?
C45 Na2 C5 138.24(11) . 2_656 ?
C12 Na2 C48 134.53(13) . . ?
C44 Na2 C48 49.87(10) . . ?
C23 Na2 C48 140.53(13) . . ?
C49 Na2 C48 26.54(9) . . ?
C4 Na2 C48 113.60(12) 2_656 . ?
C28 Na2 C48 113.52(13) . . ?
C3 Na2 C48 129.79(12) 2_656 . ?
C45 Na2 C48 54.40(10) . . ?
C5 Na2 C48 86.61(11) 2_656 . ?
C12 Na2 Na1 64.77(10) . . ?
C44 Na2 Na1 67.49(9) . . ?
C23 Na2 Na1 89.43(9) . . ?
C49 Na2 Na1 89.28(10) . . ?
C4 Na2 Na1 98.57(10) 2_656 . ?
C28 Na2 Na1 117.09(10) . . ?
C3 Na2 Na1 70.71(9) 2_656 . ?
C45 Na2 Na1 80.18(8) . . ?
C5 Na2 Na1 108.25(9) 2_656 . ?
C48 Na2 Na1 115.13(8) . . ?
O1 Na3 C54 137.95(12) . . ?
O1 Na3 C33 115.27(12) . . ?
C54 Na3 C33 106.70(14) . . ?
O1 Na3 C55 120.58(12) . . ?
C54 Na3 C55 30.83(10) . . ?
C33 Na3 C55 113.75(14) . . ?
O1 Na3 C44 105.76(12) . . ?
C54 Na3 C44 111.70(12) . . ?
C33 Na3 C44 30.69(10) . . ?
C55 Na3 C44 133.30(12) . . ?
O1 Na3 C49 117.34(13) . . ?
C54 Na3 C49 89.58(13) . . ?
C33 Na3 C49 52.95(12) . . ?
C55 Na3 C49 118.26(13) . . ?
C44 Na3 C49 28.69(10) . . ?
O1 Na3 C65 121.28(11) . . ?
C54 Na3 C65 28.07(11) . . ?
C33 Na3 C65 118.20(12) . . ?
C55 Na3 C65 53.49(11) . . ?
C44 Na3 C65 107.63(11) . . ?
C49 Na3 C65 79.56(11) . . ?
O1 Na3 C34 97.09(10) . . ?
C54 Na3 C34 120.56(13) . . ?
C33 Na3 C34 27.61(9) . . ?
C55 Na3 C34 112.19(12) . . ?
C44 Na3 C34 52.55(10) . . ?
C49 Na3 C34 79.10(11) . . ?
C65 Na3 C34 141.41(11) . . ?
O1 Na3 H33A 133.9(4) . . ?
C54 Na3 H33A 87.7(4) . . ?
C33 Na3 H33A 19.4(3) . . ?
C55 Na3 H33A 95.4(4) . . ?
C44 Na3 H33A 42.6(5) . . ?
C49 Na3 H33A 54.7(6) . . ?
C65 Na3 H33A 102.7(4) . . ?
C34 Na3 H33A 39.2(5) . . ?
O2 Na4 C54 129.35(10) . 2_656 ?
O2 Na4 C54 129.35(10) . . ?
C54 Na4 C54 101.3(2) 2_656 . ?
O2 Na4 C55 118.41(9) . 2_656 ?
C54 Na4 C55 30.58(10) 2_656 2_656 ?
C54 Na4 C55 104.92(14) . 2_656 ?
O2 Na4 C55 118.41(9) . . ?
C54 Na4 C55 104.92(14) 2_656 . ?
C54 Na4 C55 30.58(10) . . ?
C55 Na4 C55 123.18(17) 2_656 . ?
O2 Na4 C65 109.46(8) . . ?
C54 Na4 C65 117.21(14) 2_656 . ?
C54 Na4 C65 28.39(10) . . ?
C55 Na4 C65 106.15(12) 2_656 . ?
C55 Na4 C65 53.47(11) . . ?
O2 Na4 C65 109.46(8) . 2_656 ?
C54 Na4 C65 28.39(10) 2_656 2_656 ?
C54 Na4 C65 117.21(14) . 2_656 ?
C55 Na4 C65 53.47(11) 2_656 2_656 ?
C55 Na4 C65 106.15(12) . 2_656 ?
C65 Na4 C65 141.07(15) . 2_656 ?
C76 O1 C75 111.3(3) . . ?
C76 O1 Na3 125.7(2) . . ?
C75 O1 Na3 122.0(2) . . ?
C79 O2 C79 117.2(15) . 2_656 ?
C79 O2 C79* 108.1(6) . 2_656 ?
C79 O2 C79* 36.3(7) 2_656 2_656 ?
C79* O2 C79* 123.1(13) 2_656 . ?
C79 O2 Na4 121.4(7) . . ?
C79 O2 Na4 121.4(7) 2_656 . ?
C79* O2 Na4 118.5(6) 2_656 . ?
C79* O2 Na4 118.5(6) . . ?
C2 C1 C2 133.1(5) . 2_656 ?
C2 C1 Na1 101.19(15) . 2_656 ?
C2 C1 Na1 79.35(13) 2_656 2_656 ?
C2 C1 Na1 79.35(13) . . ?
C2 C1 Na1 101.20(15) 2_656 . ?
Na1 C1 Na1 178.7(2) 2_656 . ?
C2 C1 H1A 113.4(3) . . ?
C2 C1 H1A 113.4(3) 2_656 . ?
Na1 C1 H1A 89.33(12) 2_656 . ?
Na1 C1 H1A 89.32(12) . . ?
C7 C2 C3 113.2(3) . . ?
C7 C2 C1 129.0(4) . . ?
C3 C2 C1 117.8(4) . . ?
C7 C2 Na1 103.8(2) . . ?
C3 C2 Na1 95.1(2) . . ?
C1 C2 Na1 70.38(14) . . ?
C4 C3 C2 124.1(4) . . ?
C4 C3 Na2 72.3(2) . 2_656 ?
C2 C3 Na2 92.7(2) . 2_656 ?
C4 C3 H3A 117.9 . . ?
C2 C3 H3A 117.9 . . ?
Na2 C3 H3A 105.9 2_656 . ?
C3 C4 C5 121.5(4) . . ?
C3 C4 Na2 79.5(2) . 2_656 ?
C5 C4 Na2 87.5(2) . 2_656 ?
C3 C4 H4A 119.2 . . ?
C5 C4 H4A 119.2 . . ?
Na2 C4 H4A 103.4 2_656 . ?
C6 C5 C4 115.3(3) . . ?
C6 C5 C8 123.8(4) . . ?
C4 C5 C8 120.9(4) . . ?
C6 C5 C8* 123.4(5) . . ?
C4 C5 C8* 120.9(5) . . ?
C6 C5 Na2 87.5(2) . 2_656 ?
C4 C5 Na2 65.23(19) . 2_656 ?
C8 C5 Na2 114.7(3) . 2_656 ?
C7 C6 C5 123.9(4) . . ?
C7 C6 H6A 118.1 . . ?
C5 C6 H6A 118.1 . . ?
C6 C7 C2 122.0(3) . . ?
C6 C7 H7A 119.0 . . ?
C2 C7 H7A 119.0 . . ?
C9 C8 C10 110.0(5) . . ?
C9 C8 C11 110.4(5) . . ?
C10 C8 C11 111.4(5) . . ?
C9 C8 C5 107.3(5) . . ?
C10 C8 C5 111.4(6) . . ?
C11 C8 C5 106.2(5) . . ?
C8 C9 H9A 109.5 . . ?
C8 C9 H9B 109.5 . . ?
H9A C9 H9B 109.5 . . ?
C8 C9 H9C 109.5 . . ?
H9A C9 H9C 109.5 . . ?
H9B C9 H9C 109.5 . . ?
C8 C10 H10A 109.5 . . ?
C8 C10 H10B 109.5 . . ?
H10A C10 H10B 109.5 . . ?
C8 C10 H10C 109.5 . . ?
H10A C10 H10C 109.5 . . ?
H10B C10 H10C 109.5 . . ?
C8 C11 H11A 109.5 . . ?
C8 C11 H11B 109.5 . . ?
H11A C11 H11B 109.5 . . ?
C8 C11 H11C 109.5 . . ?
H11A C11 H11C 109.5 . . ?
H11B C11 H11C 109.5 . . ?
C10* C8* C9* 106.5(6) . . ?
C10* C8* C11* 106.3(6) . . ?
C9* C8* C11* 106.1(6) . . ?
C10* C8* C5 108.9(10) . . ?
C9* C8* C5 115.8(7) . . ?
C11* C8* C5 112.7(7) . . ?
C8* C9* H9D 109.5 . . ?
C8* C9* H9E 109.5 . . ?
H9D C9* H9E 109.5 . . ?
C8* C9* H9F 109.5 . . ?
H9D C9* H9F 109.5 . . ?
H9E C9* H9F 109.5 . . ?
C8* C10* H10D 109.5 . . ?
C8* C10* H10E 109.5 . . ?
H10D C10* H10E 109.5 . . ?
C8* C10* H10F 109.5 . . ?
H10D C10* H10F 109.5 . . ?
H10E C10* H10F 109.5 . . ?
C8* C11* H11D 109.5 . . ?
C8* C11* H11E 109.5 . . ?
H11D C11* H11E 109.5 . . ?
C8* C11* H11F 109.5 . . ?
H11D C11* H11F 109.5 . . ?
H11E C11* H11F 109.5 . . ?
C23 C12 C13 132.4(4) . . ?
C23 C12 Na2 78.0(2) . . ?
C13 C12 Na2 116.3(3) . . ?
C23 C12 H12A 113.8(19) . . ?
C13 C12 H12A 112.8(18) . . ?
Na2 C12 H12A 83.9(18) . . ?
C18 C13 C12 126.9(4) . . ?
C18 C13 C14 113.3(3) . . ?
C12 C13 C14 119.8(4) . . ?
C18 C13 Na1 78.0(2) . . ?
C12 C13 Na1 115.8(2) . . ?
C14 C13 Na1 71.78(19) . . ?
C15 C14 C13 123.4(4) . . ?
C15 C14 Na1 78.8(2) . . ?
C13 C14 Na1 78.0(2) . . ?
C15 C14 H14A 118.3 . . ?
C13 C14 H14A 118.3 . . ?
Na1 C14 H14A 115.1 . . ?
C14 C15 C16 122.5(4) . . ?
C14 C15 Na1 72.2(2) . . ?
C16 C15 Na1 82.2(2) . . ?
C14 C15 H15A 118.7 . . ?
C16 C15 H15A 118.7 . . ?
Na1 C15 H15A 117.3 . . ?
C17 C16 C15 115.3(4) . . ?
C17 C16 C19 123.5(4) . . ?
C15 C16 C19 121.2(3) . . ?
C17 C16 Na1 75.6(2) . . ?
C15 C16 Na1 69.6(2) . . ?
C19 C16 Na1 125.5(2) . . ?
C18 C17 C16 123.1(4) . . ?
C18 C17 Na1 73.0(2) . . ?
C16 C17 Na1 76.9(2) . . ?
C18 C17 H17A 118.5 . . ?
C16 C17 H17A 118.5 . . ?
Na1 C17 H17A 123.0 . . ?
C17 C18 C13 122.4(3) . . ?
C17 C18 Na1 79.1(2) . . ?
C13 C18 Na1 72.76(19) . . ?
C17 C18 H18A 118.8 . . ?
C13 C18 H18A 118.8 . . ?
Na1 C18 H18A 120.2 . . ?
C20 C19 C21 108.0(3) . . ?
C20 C19 C22 107.4(3) . . ?
C21 C19 C22 110.1(3) . . ?
C20 C19 C16 112.7(3) . . ?
C21 C19 C16 110.2(3) . . ?
C22 C19 C16 108.3(3) . . ?
C19 C20 H20A 109.5 . . ?
C19 C20 H20B 109.5 . . ?
H20A C20 H20B 109.5 . . ?
C19 C20 H20C 109.5 . . ?
H20A C20 H20C 109.5 . . ?
H20B C20 H20C 109.5 . . ?
C19 C21 H21A 109.5 . . ?
C19 C21 H21B 109.5 . . ?
H21A C21 H21B 109.5 . . ?
C19 C21 H21C 109.5 . . ?
H21A C21 H21C 109.5 . . ?
H21B C21 H21C 109.5 . . ?
C19 C22 H22A 109.5 . . ?
C19 C22 H22B 109.5 . . ?
H22A C22 H22B 109.5 . . ?
C19 C22 H22C 109.5 . . ?
H22A C22 H22C 109.5 . . ?
H22B C22 H22C 109.5 . . ?
C24 C23 C12 127.6(4) . . ?
C24 C23 C28 113.5(4) . . ?
C12 C23 C28 118.9(4) . . ?
C24 C23 Na2 121.1(2) . . ?
C12 C23 Na2 71.5(2) . . ?
C28 C23 Na2 78.8(2) . . ?
C25 C24 C23 122.0(4) . . ?
C25 C24 H24A 119.0 . . ?
C23 C24 H24A 119.0 . . ?
C24 C25 C26 123.8(4) . . ?
C24 C25 H25A 118.1 . . ?
C26 C25 H25A 118.1 . . ?
C27 C26 C25 114.8(4) . . ?
C27 C26 C29 124.4(4) . . ?
C25 C26 C29 120.8(4) . . ?
C28 C27 C26 122.3(4) . . ?
C28 C27 H27A 118.9 . . ?
C26 C27 H27A 118.9 . . ?
C27 C28 C23 123.6(4) . . ?
C27 C28 Na2 122.8(3) . . ?
C23 C28 Na2 71.7(2) . . ?
C27 C28 H28A 116(2) . . ?
C23 C28 H28A 120(2) . . ?
Na2 C28 H28A 76(2) . . ?
C26 C29 C32 109.3(3) . . ?
C26 C29 C31 110.0(3) . . ?
C32 C29 C31 109.9(4) . . ?
C26 C29 C30 110.6(3) . . ?
C32 C29 C30 108.3(3) . . ?
C31 C29 C30 108.7(4) . . ?
C29 C30 H30A 109.5 . . ?
C29 C30 H30B 109.5 . . ?
H30A C30 H30B 109.5 . . ?
C29 C30 H30C 109.5 . . ?
H30A C30 H30C 109.5 . . ?
H30B C30 H30C 109.5 . . ?
C29 C31 H31A 109.5 . . ?
C29 C31 H31B 109.5 . . ?
H31A C31 H31B 109.5 . . ?
C29 C31 H31C 109.5 . . ?
H31A C31 H31C 109.5 . . ?
H31B C31 H31C 109.5 . . ?
C29 C32 H32A 109.5 . . ?
C29 C32 H32B 109.5 . . ?
H32A C32 H32B 109.5 . . ?
C29 C32 H32C 109.5 . . ?
H32A C32 H32C 109.5 . . ?
H32B C32 H32C 109.5 . . ?
C34 C33 C44 130.7(4) . . ?
C34 C33 Na3 93.8(2) . . ?
C44 C33 Na3 80.6(2) . . ?
C34 C33 Na1 75.8(2) . . ?
C44 C33 Na1 124.2(2) . . ?
Na3 C33 Na1 154.14(19) . . ?
C34 C33 H33A 113.4(19) . . ?
C44 C33 H33A 114.4(19) . . ?
Na3 C33 H33A 83.0(18) . . ?
Na1 C33 H33A 79.8(18) . . ?
C35 C34 C39 113.2(4) . . ?
C35 C34 C33 121.2(4) . . ?
C39 C34 C33 125.6(4) . . ?
C35 C34 Na1 76.3(2) . . ?
C39 C34 Na1 122.7(2) . . ?
C33 C34 Na1 74.3(2) . . ?
C35 C34 Na3 108.1(2) . . ?
C39 C34 Na3 103.9(2) . . ?
C33 C34 Na3 58.58(18) . . ?
Na1 C34 Na3 127.57(13) . . ?
C36 C35 C34 123.1(4) . . ?
C36 C35 Na1 124.0(2) . . ?
C34 C35 Na1 74.4(2) . . ?
C36 C35 H35A 119.5(18) . . ?
C34 C35 H35A 117.1(18) . . ?
Na1 C35 H35A 75.7(17) . . ?
C35 C36 C37 122.4(4) . . ?
C35 C36 H36A 118.8 . . ?
C37 C36 H36A 118.8 . . ?
C38 C37 C36 115.3(4) . . ?
C38 C37 C40 121.5(4) . . ?
C36 C37 C40 123.3(4) . . ?
C37 C38 C39 123.2(4) . . ?
C37 C38 H38A 118.4 . . ?
C39 C38 H38A 118.4 . . ?
C38 C39 C34 122.8(4) . . ?
C38 C39 H39A 118.6 . . ?
C34 C39 H39A 118.6 . . ?
C43 C40 C42 109.2(4) . . ?
C43 C40 C37 112.8(3) . . ?
C42 C40 C37 109.6(3) . . ?
C43 C40 C41 107.7(3) . . ?
C42 C40 C41 108.8(3) . . ?
C37 C40 C41 108.6(3) . . ?
C40 C41 H41A 109.5 . . ?
C40 C41 H41B 109.5 . . ?
H41A C41 H41B 109.5 . . ?
C40 C41 H41C 109.5 . . ?
H41A C41 H41C 109.5 . . ?
H41B C41 H41C 109.5 . . ?
C40 C42 H42A 109.5 . . ?
C40 C42 H42B 109.5 . . ?
H42A C42 H42B 109.5 . . ?
C40 C42 H42C 109.5 . . ?
H42A C42 H42C 109.5 . . ?
H42B C42 H42C 109.5 . . ?
C40 C43 H43A 109.5 . . ?
C40 C43 H43B 109.5 . . ?
H43A C43 H43B 109.5 . . ?
C40 C43 H43C 109.5 . . ?
H43A C43 H43C 109.5 . . ?
H43B C43 H43C 109.5 . . ?
C49 C44 C45 113.1(4) . . ?
C49 C44 C33 120.6(4) . . ?
C45 C44 C33 126.3(3) . . ?
C49 C44 Na2 77.6(2) . . ?
C45 C44 Na2 83.0(2) . . ?
C33 C44 Na2 105.7(2) . . ?
C49 C44 Na3 80.5(2) . . ?
C45 C44 Na3 124.9(2) . . ?
C33 C44 Na3 68.7(2) . . ?
Na2 C44 Na3 149.93(16) . . ?
C46 C45 C44 123.2(3) . . ?
C46 C45 Na2 89.8(2) . . ?
C44 C45 Na2 67.66(19) . . ?
C46 C45 H45A 118.4 . . ?
C44 C45 H45A 118.4 . . ?
Na2 C45 H45A 113.8 . . ?
C45 C46 C47 122.9(4) . . ?
C45 C46 H46A 118.5 . . ?
C47 C46 H46A 118.5 . . ?
C46 C47 C48 114.8(4) . . ?
C46 C47 C50 121.8(4) . . ?
C48 C47 C50 123.4(3) . . ?
C49 C48 C47 122.6(4) . . ?
C49 C48 Na2 62.8(2) . . ?
C47 C48 Na2 87.8(2) . . ?
C49 C48 H48A 118.7 . . ?
C47 C48 H48A 118.7 . . ?
Na2 C48 H48A 121.0 . . ?
C48 C49 C44 123.4(4) . . ?
C48 C49 Na2 90.6(2) . . ?
C44 C49 Na2 72.2(2) . . ?
C48 C49 Na3 127.0(3) . . ?
C44 C49 Na3 70.8(2) . . ?
Na2 C49 Na3 137.74(16) . . ?
C48 C49 H49A 115.3(18) . . ?
C44 C49 H49A 121.2(18) . . ?
Na2 C49 H49A 110.8(17) . . ?
Na3 C49 H49A 73.2(17) . . ?
C53 C50 C52 109.3(4) . . ?
C53 C50 C51 107.8(4) . . ?
C52 C50 C51 107.3(3) . . ?
C53 C50 C47 110.2(3) . . ?
C52 C50 C47 112.2(3) . . ?
C51 C50 C47 109.8(3) . . ?
C50 C51 H51A 109.5 . . ?
C50 C51 H51B 109.5 . . ?
H51A C51 H51B 109.5 . . ?
C50 C51 H51C 109.5 . . ?
H51A C51 H51C 109.5 . . ?
H51B C51 H51C 109.5 . . ?
C50 C52 H52A 109.5 . . ?
C50 C52 H52B 109.5 . . ?
H52A C52 H52B 109.5 . . ?
C50 C52 H52C 109.5 . . ?
H52A C52 H52C 109.5 . . ?
H52B C52 H52C 109.5 . . ?
C50 C53 H53A 109.5 . . ?
C50 C53 H53B 109.5 . . ?
H53A C53 H53B 109.5 . . ?
C50 C53 H53C 109.5 . . ?
H53A C53 H53C 109.5 . . ?
H53B C53 H53C 109.5 . . ?
C55 C54 C65 132.2(4) . . ?
C55 C54 Na4 83.4(2) . . ?
C65 C54 Na4 93.4(2) . . ?
C55 C54 Na3 79.5(2) . . ?
C65 C54 Na3 93.0(2) . . ?
Na4 C54 Na3 161.49(18) . . ?
C55 C54 H54A 113.5(17) . . ?
C65 C54 H54A 114.2(18) . . ?
Na4 C54 H54A 97.7(17) . . ?
Na3 C54 H54A 95.5(17) . . ?
C60 C55 C56 113.3(4) . . ?
C60 C55 C54 127.0(4) . . ?
C56 C55 C54 119.7(4) . . ?
C60 C55 Na3 109.9(3) . . ?
C56 C55 Na3 92.7(2) . . ?
C54 C55 Na3 69.7(2) . . ?
C60 C55 Na4 91.7(2) . . ?
C56 C55 Na4 114.7(3) . . ?
C54 C55 Na4 66.0(2) . . ?
Na3 C55 Na4 135.21(15) . . ?
C57 C56 C55 123.7(4) . . ?
C57 C56 H56A 118.2 . . ?
C55 C56 H56A 118.2 . . ?
C56 C57 C58 122.2(4) . . ?
C56 C57 H57A 118.9 . . ?
C58 C57 H57A 118.9 . . ?
C59 C58 C57 115.2(4) . . ?
C59 C58 C61* 123.0(7) . . ?
C57 C58 C61* 121.5(7) . . ?
C59 C58 C61 124.7(5) . . ?
C57 C58 C61 120.1(5) . . ?
C60 C59 C58 123.6(4) . . ?
C60 C59 H59A 118.2 . . ?
C58 C59 H59A 118.2 . . ?
C59 C60 C55 122.0(4) . . ?
C59 C60 H60A 119.0 . . ?
C55 C60 H60A 119.0 . . ?
C63 C61 C64 109.5(5) . . ?
C63 C61 C62 108.7(5) . . ?
C64 C61 C62 108.8(5) . . ?
C63 C61 C58 110.6(7) . . ?
C64 C61 C58 113.0(9) . . ?
C62 C61 C58 106.1(7) . . ?
C61 C62 H62A 109.5 . . ?
C61 C62 H62B 109.5 . . ?
H62A C62 H62B 109.5 . . ?
C61 C62 H62C 109.5 . . ?
H62A C62 H62C 109.5 . . ?
H62B C62 H62C 109.5 . . ?
C61 C63 H63A 109.5 . . ?
C61 C63 H63B 109.5 . . ?
H63A C63 H63B 109.5 . . ?
C61 C63 H63C 109.5 . . ?
H63A C63 H63C 109.5 . . ?
H63B C63 H63C 109.5 . . ?
C61 C64 H64A 109.5 . . ?
C61 C64 H64B 109.5 . . ?
H64A C64 H64B 109.5 . . ?
C61 C64 H64C 109.5 . . ?
H64A C64 H64C 109.5 . . ?
H64B C64 H64C 109.5 . . ?
C64* C61* C63* 108.1(7) . . ?
C64* C61* C62* 109.4(7) . . ?
C63* C61* C62* 108.1(7) . . ?
C64* C61* C58 105.8(15) . . ?
C63* C61* C58 114.7(16) . . ?
C62* C61* C58 110.6(14) . . ?
C61* C62* H62D 109.5 . . ?
C61* C62* H62E 109.5 . . ?
H62D C62* H62E 109.5 . . ?
C61* C62* H62F 109.5 . . ?
H62D C62* H62F 109.5 . . ?
H62E C62* H62F 109.5 . . ?
C61* C63* H63D 109.5 . . ?
C61* C63* H63E 109.5 . . ?
H63D C63* H63E 109.5 . . ?
C61* C63* H63F 109.5 . . ?
H63D C63* H63F 109.5 . . ?
H63E C63* H63F 109.5 . . ?
C61* C64* H64D 109.5 . . ?
C61* C64* H64E 109.5 . . ?
H64D C64* H64E 109.5 . . ?
C61* C64* H64F 109.5 . . ?
H64D C64* H64F 109.5 . . ?
H64E C64* H64F 109.5 . . ?
C66 C65 C70 113.3(4) . . ?
C66 C65 C54 125.6(4) . . ?
C70 C65 C54 121.0(4) . . ?
C66 C65 Na4 111.6(2) . . ?
C70 C65 Na4 103.0(2) . . ?
C54 C65 Na4 58.2(2) . . ?
C66 C65 Na3 92.0(2) . . ?
C70 C65 Na3 122.0(2) . . ?
C54 C65 Na3 59.0(2) . . ?
Na4 C65 Na3 115.05(13) . . ?
C67 C66 C65 122.4(4) . . ?
C67 C66 H66A 118.8 . . ?
C65 C66 H66A 118.8 . . ?
C66 C67 C68 123.2(4) . . ?
C66 C67 H67A 118.4 . . ?
C68 C67 H67A 118.4 . . ?
C67 C68 C69 115.6(4) . . ?
C67 C68 C71 121.0(4) . . ?
C69 C68 C71 123.5(4) . . ?
C70 C69 C68 121.8(4) . . ?
C70 C69 H69A 119.1 . . ?
C68 C69 H69A 119.1 . . ?
C69 C70 C65 123.7(4) . . ?
C69 C70 H70A 118.2 . . ?
C65 C70 H70A 118.2 . . ?
C74 C71 C72 107.6(4) . . ?
C74 C71 C73 110.1(4) . . ?
C72 C71 C73 108.2(4) . . ?
C74 C71 C68 112.4(4) . . ?
C72 C71 C68 110.6(3) . . ?
C73 C71 C68 107.9(4) . . ?
C71 C72 H72A 109.5 . . ?
C71 C72 H72B 109.5 . . ?
H72A C72 H72B 109.5 . . ?
C71 C72 H72C 109.5 . . ?
H72A C72 H72C 109.5 . . ?
H72B C72 H72C 109.5 . . ?
C71 C73 H73A 109.5 . . ?
C71 C73 H73B 109.5 . . ?
H73A C73 H73B 109.5 . . ?
C71 C73 H73C 109.5 . . ?
H73A C73 H73C 109.5 . . ?
H73B C73 H73C 109.5 . . ?
C71 C74 H74A 109.5 . . ?
C71 C74 H74B 109.5 . . ?
H74A C74 H74B 109.5 . . ?
C71 C74 H74C 109.5 . . ?
H74A C74 H74C 109.5 . . ?
H74B C74 H74C 109.5 . . ?
O1 C75 C77 109.5(3) . . ?
O1 C75 H75A 109.8 . . ?
C77 C75 H75A 109.8 . . ?
O1 C75 H75B 109.8 . . ?
C77 C75 H75B 109.8 . . ?
H75A C75 H75B 108.2 . . ?
O1 C76 C78 109.4(4) . . ?
O1 C76 H76A 109.8 . . ?
C78 C76 H76A 109.8 . . ?
O1 C76 H76B 109.8 . . ?
C78 C76 H76B 109.8 . . ?
H76A C76 H76B 108.2 . . ?
C75 C77 H77A 109.5 . . ?
C75 C77 H77B 109.5 . . ?
H77A C77 H77B 109.5 . . ?
C75 C77 H77C 109.5 . . ?
H77A C77 H77C 109.5 . . ?
H77B C77 H77C 109.5 . . ?
C76 C78 H78A 109.5 . . ?
C76 C78 H78B 109.5 . . ?
H78A C78 H78B 109.5 . . ?
C76 C78 H78C 109.5 . . ?
H78A C78 H78C 109.5 . . ?
H78B C78 H78C 109.5 . . ?
O2 C79 C80 103(2) . . ?
O2 C79 H79A 111.1 . . ?
C80 C79 H79A 111.1 . . ?
O2 C79 H79B 111.1 . . ?
C80 C79 H79B 111.1 . . ?
H79A C79 H79B 109.1 . . ?
C79 C80 H80A 109.5 . . ?
C79 C80 H80B 109.5 . . ?
H80A C80 H80B 109.5 . . ?
C79 C80 H80C 109.5 . . ?
H80A C80 H80C 109.5 . . ?
H80B C80 H80C 109.5 . . ?
O2 C79* C80* 112.3(17) . . ?
O2 C79* H79C 109.1 . . ?
C80* C79* H79C 109.1 . . ?
O2 C79* H79D 109.1 . . ?
C80* C79* H79D 109.1 . . ?
H79C C79* H79D 107.9 . . ?
C79* C80* H80D 109.5 . . ?
C79* C80* H80E 109.5 . . ?
H80D C80* H80E 109.5 . . ?
C79* C80* H80F 109.5 . . ?
H80D C80* H80F 109.5 . . ?
H80E C80* H80F 109.5 . . ?
C2S C1S C6S 120.0 . . ?
C2S C1S H1SA 120.0 . . ?
C6S C1S H1SA 120.0 . . ?
C3S C2S C1S 120.0 . . ?
C3S C2S H2SA 120.0 . . ?
C1S C2S H2SA 120.0 . . ?
C2S C3S C4S 120.0 . . ?
C2S C3S H3SA 120.0 . . ?
C4S C3S H3SA 120.0 . . ?
C5S C4S C3S 120.0 . . ?
C5S C4S H4SA 120.0 . . ?
C3S C4S H4SA 120.0 . . ?
C4S C5S C6S 120.0 . . ?
C4S C5S H5SA 120.0 . . ?
C6S C5S H5SA 120.0 . . ?
C5S C6S C1S 120.0 . . ?
C5S C6S H6SA 120.0 . . ?
C1S C6S H6SA 120.0 . . ?

loop_
_geom_bond_atom_site_label_1
_geom_bond_atom_site_label_2
_geom_bond_distance
_geom_bond_site_symmetry_2
_geom_bond_publ_flag
Na1 C1 2.6686(13) . ?
Na1 C14 2.687(4) . ?
Na1 C33 2.749(4) . ?
Na1 C13 2.767(4) . ?
Na1 C34 2.768(4) . ?
Na1 C15 2.768(4) . ?
Na1 C2 2.784(4) . ?
Na1 C35 2.791(4) . ?
Na1 C18 2.834(4) . ?
Na1 C17 2.911(4) . ?
Na1 C16 2.927(4) . ?
Na1 Na2 3.843(2) . ?
Na2 C12 2.644(4) . ?
Na2 C44 2.679(3) . ?
Na2 C23 2.727(4) . ?
Na2 C49 2.748(4) . ?
Na2 C4 2.764(4) 2_656 ?
Na2 C28 2.819(4) . ?
Na2 C3 2.852(4) 2_656 ?
Na2 C45 2.875(4) . ?
Na2 C5 3.041(4) 2_656 ?
Na2 C48 3.088(4) . ?
Na3 O1 2.244(3) . ?
Na3 C54 2.602(4) . ?
Na3 C33 2.623(4) . ?
Na3 C55 2.727(4) . ?
Na3 C44 2.779(4) . ?
Na3 C49 2.903(4) . ?
Na3 C65 3.032(4) . ?
Na3 C34 3.067(4) . ?
Na3 H33A 2.67(3) . ?
Na4 O2 2.277(4) . ?
Na4 C54 2.554(4) 2_656 ?
Na4 C54 2.554(4) . ?
Na4 C55 2.777(4) 2_656 ?
Na4 C55 2.777(4) . ?
Na4 C65 3.000(4) . ?
Na4 C65 3.000(4) 2_656 ?
O1 C76 1.428(3) . ?
O1 C75 1.429(3) . ?
O2 C79 1.438(5) . ?
O2 C79 1.438(5) 2_656 ?
O2 C79* 1.439(4) 2_656 ?
O2 C79* 1.439(4) . ?
C1 C2 1.428(4) . ?
C1 C2 1.428(4) 2_656 ?
C1 H1A 0.898(16) . ?
C2 C7 1.407(4) . ?
C2 C3 1.427(4) . ?
C3 C4 1.372(4) . ?
C3 H3A 0.9500 . ?
C4 C5 1.395(4) . ?
C4 H4A 0.9500 . ?
C5 C6 1.386(4) . ?
C5 C8 1.529(5) . ?
C5 C8* 1.550(6) . ?
C6 C7 1.383(4) . ?
C6 H6A 0.9500 . ?
C7 H7A 0.9500 . ?
C8 C9 1.521(5) . ?
C8 C10 1.527(5) . ?
C8 C11 1.529(5) . ?
C9 H9A 0.9800 . ?
C9 H9B 0.9800 . ?
C9 H9C 0.9800 . ?
C10 H10A 0.9800 . ?
C10 H10B 0.9800 . ?
C10 H10C 0.9800 . ?
C11 H11A 0.9800 . ?
C11 H11B 0.9800 . ?
C11 H11C 0.9800 . ?
C8* C10* 1.543(5) . ?
C8* C9* 1.544(5) . ?
C8* C11* 1.548(5) . ?
C9* H9D 0.9800 . ?
C9* H9E 0.9800 . ?
C9* H9F 0.9800 . ?
C10* H10D 0.9800 . ?
C10* H10E 0.9800 . ?
C10* H10F 0.9800 . ?
C11* H11D 0.9800 . ?
C11* H11E 0.9800 . ?
C11* H11F 0.9800 . ?
C12 C23 1.415(5) . ?
C12 C13 1.419(5) . ?
C12 H12A 0.892(15) . ?
C13 C18 1.415(5) . ?
C13 C14 1.425(4) . ?
C14 C15 1.368(4) . ?
C14 H14A 0.9500 . ?
C15 C16 1.395(5) . ?
C15 H15A 0.9500 . ?
C16 C17 1.389(4) . ?
C16 C19 1.539(5) . ?
C17 C18 1.386(4) . ?
C17 H17A 0.9500 . ?
C18 H18A 0.9500 . ?
C19 C20 1.523(5) . ?
C19 C21 1.536(5) . ?
C19 C22 1.538(5) . ?
C20 H20A 0.9800 . ?
C20 H20B 0.9800 . ?
C20 H20C 0.9800 . ?
C21 H21A 0.9800 . ?
C21 H21B 0.9800 . ?
C21 H21C 0.9800 . ?
C22 H22A 0.9800 . ?
C22 H22B 0.9800 . ?
C22 H22C 0.9800 . ?
C23 C24 1.413(5) . ?
C23 C28 1.415(5) . ?
C24 C25 1.379(4) . ?
C24 H24A 0.9500 . ?
C25 C26 1.398(5) . ?
C25 H25A 0.9500 . ?
C26 C27 1.386(5) . ?
C26 C29 1.526(5) . ?
C27 C28 1.385(5) . ?
C27 H27A 0.9500 . ?
C28 H28A 0.92(3) . ?
C29 C32 1.530(5) . ?
C29 C31 1.534(5) . ?
C29 C30 1.547(5) . ?
C30 H30A 0.9800 . ?
C30 H30B 0.9800 . ?
C30 H30C 0.9800 . ?
C31 H31A 0.9800 . ?
C31 H31B 0.9800 . ?
C31 H31C 0.9800 . ?
C32 H32A 0.9800 . ?
C32 H32B 0.9800 . ?
C32 H32C 0.9800 . ?
C33 C34 1.424(4) . ?
C33 C44 1.438(5) . ?
C33 H33A 0.892(15) . ?
C34 C35 1.406(5) . ?
C34 C39 1.418(4) . ?
C35 C36 1.378(4) . ?
C35 H35A 0.99(3) . ?
C36 C37 1.393(4) . ?
C36 H36A 0.9500 . ?
C37 C38 1.373(4) . ?
C37 C40 1.531(4) . ?
C38 C39 1.374(4) . ?
C38 H38A 0.9500 . ?
C39 H39A 0.9500 . ?
C40 C43 1.515(5) . ?
C40 C42 1.519(5) . ?
C40 C41 1.535(5) . ?
C41 H41A 0.9800 . ?
C41 H41B 0.9800 . ?
C41 H41C 0.9800 . ?
C42 H42A 0.9800 . ?
C42 H42B 0.9800 . ?
C42 H42C 0.9800 . ?
C43 H43A 0.9800 . ?
C43 H43B 0.9800 . ?
C43 H43C 0.9800 . ?
C44 C49 1.413(5) . ?
C44 C45 1.418(5) . ?
C45 C46 1.375(4) . ?
C45 H45A 0.9500 . ?
C46 C47 1.396(4) . ?
C46 H46A 0.9500 . ?
C47 C48 1.397(5) . ?
C47 C50 1.536(5) . ?
C48 C49 1.380(5) . ?
C48 H48A 0.9500 . ?
C49 H49A 0.92(3) . ?
C50 C53 1.511(5) . ?
C50 C52 1.518(5) . ?
C50 C51 1.523(5) . ?
C51 H51A 0.9800 . ?
C51 H51B 0.9800 . ?
C51 H51C 0.9800 . ?
C52 H52A 0.9800 . ?
C52 H52B 0.9800 . ?
C52 H52C 0.9800 . ?
C53 H53A 0.9800 . ?
C53 H53B 0.9800 . ?
C53 H53C 0.9800 . ?
C54 C55 1.422(5) . ?
C54 C65 1.429(5) . ?
C54 H54A 0.895(15) . ?
C55 C60 1.409(5) . ?
C55 C56 1.416(5) . ?
C56 C57 1.370(4) . ?
C56 H56A 0.9500 . ?
C57 C58 1.384(5) . ?
C57 H57A 0.9500 . ?
C58 C59 1.382(5) . ?
C58 C61* 1.544(6) . ?
C58 C61 1.544(5) . ?
C59 C60 1.381(4) . ?
C59 H59A 0.9500 . ?
C60 H60A 0.9500 . ?
C61 C63 1.537(5) . ?
C61 C64 1.537(5) . ?
C61 C62 1.542(5) . ?
C62 H62A 0.9800 . ?
C62 H62B 0.9800 . ?
C62 H62C 0.9800 . ?
C63 H63A 0.9800 . ?
C63 H63B 0.9800 . ?
C63 H63C 0.9800 . ?
C64 H64A 0.9800 . ?
C64 H64B 0.9800 . ?
C64 H64C 0.9800 . ?
C61* C64* 1.537(5) . ?
C61* C63* 1.539(5) . ?
C61* C62* 1.539(6) . ?
C62* H62D 0.9800 . ?
C62* H62E 0.9800 . ?
C62* H62F 0.9800 . ?
C63* H63D 0.9800 . ?
C63* H63E 0.9800 . ?
C63* H63F 0.9800 . ?
C64* H64D 0.9800 . ?
C64* H64E 0.9800 . ?
C64* H64F 0.9800 . ?
C65 C66 1.403(5) . ?
C65 C70 1.411(4) . ?
C66 C67 1.376(5) . ?
C66 H66A 0.9500 . ?
C67 C68 1.379(4) . ?
C67 H67A 0.9500 . ?
C68 C69 1.381(5) . ?
C68 C71 1.541(5) . ?
C69 C70 1.372(5) . ?
C69 H69A 0.9500 . ?
C70 H70A 0.9500 . ?
C71 C74 1.515(5) . ?
C71 C72 1.522(5) . ?
C71 C73 1.531(5) . ?
C72 H72A 0.9800 . ?
C72 H72B 0.9800 . ?
C72 H72C 0.9800 . ?
C73 H73A 0.9800 . ?
C73 H73B 0.9800 . ?
C73 H73C 0.9800 . ?
C74 H74A 0.9800 . ?
C74 H74B 0.9800 . ?
C74 H74C 0.9800 . ?
C75 C77 1.485(4) . ?
C75 H75A 0.9900 . ?
C75 H75B 0.9900 . ?
C76 C78 1.481(4) . ?
C76 H76A 0.9900 . ?
C76 H76B 0.9900 . ?
C77 H77A 0.9800 . ?
C77 H77B 0.9800 . ?
C77 H77C 0.9800 . ?
C78 H78A 0.9800 . ?
C78 H78B 0.9800 . ?
C78 H78C 0.9800 . ?
C79 C80 1.483(6) . ?
C79 H79A 0.9900 . ?
C79 H79B 0.9900 . ?
C80 H80A 0.9800 . ?
C80 H80B 0.9800 . ?
C80 H80C 0.9800 . ?
C79* C80* 1.483(6) . ?
C79* H79C 0.9900 . ?
C79* H79D 0.9900 . ?
C80* H80D 0.9800 . ?
C80* H80E 0.9800 . ?
C80* H80F 0.9800 . ?
C1S C2S 1.3900 . ?
C1S C6S 1.3900 . ?
C1S H1SA 0.9500 . ?
C2S C3S 1.3900 . ?
C2S H2SA 0.9500 . ?
C3S C4S 1.3900 . ?
C3S H3SA 0.9500 . ?
C4S C5S 1.3900 . ?
C4S H4SA 0.9500 . ?
C5S C6S 1.3900 . ?
C5S H5SA 0.9500 . ?
C6S H6SA 0.9500 . ?
